data_7024943
loop_
_publ_author_name
'Hua, Shao-An'
'Liu, Isiah Po-Chun'
'Hasanov, Hasan'
'Huang, Gin-Chen'
'Ismayilov, Rayyat Huseyn'
'Chiu, Chien-Lan'
'Yeh, Chen-Yu'
'Lee, Gene-Hsiang'
'Peng, Shie-Ming'

_publ_section_title
;
 Probing the electronic communication of linear heptanickel and nonanickel
 string complexes by utilizing two redox-active [Ni2(napy)4]3+ moieties.
;
_journal_issue 16
_journal_name_full 'Dalton transactions (Cambridge, England : 2003)'
_journal_page_first 3890
_journal_page_last 3896
_journal_paper_doi 10.1039/b923125k
_journal_volume 39
_journal_year 2010
_chemical_formula_sum 'C92 H72 Cl20 N28 Ni7 O2'
_chemical_formula_weight 2721.75
_chemical_name_systematic
;
?
;
_space_group_IT_number 2
_symmetry_cell_setting triclinic
_symmetry_space_group_name_Hall '-P 1'
_symmetry_space_group_name_H-M 'P -1'
_atom_sites_solution_hydrogens geom
_atom_sites_solution_primary direct
_atom_sites_solution_secondary difmap
_audit_creation_method SHELXL-97
_cell_angle_alpha 70.9557(10)
_cell_angle_beta 77.1020(10)
_cell_angle_gamma 84.3794(10)
_cell_formula_units_Z 2
_cell_length_a 16.0614(3)
_cell_length_b 16.6227(3)
_cell_length_c 21.0026(4)
_cell_measurement_reflns_used all
_cell_measurement_temperature 150(1)
_cell_measurement_theta_max 27.50
_cell_measurement_theta_min 1.00
_cell_volume 5164.79(17)
_computing_cell_refinement DENZO-SMN
_computing_data_collection 'NONIUS COLLECT'
_computing_data_reduction DENZO-SMN
_computing_molecular_graphics 'Bruker SHELXTL'
_computing_publication_material 'Bruker SHELXTL'
_computing_structure_refinement 'SHELXL-97 (Sheldrick, 1997)'
_computing_structure_solution 'SHELXS-97 (Sheldrick, 1990)'
_diffrn_ambient_temperature 150(1)
_diffrn_measured_fraction_theta_full 0.998
_diffrn_measured_fraction_theta_max 0.998
_diffrn_measurement_device_type 'NONIUS KappaCCD'
_diffrn_measurement_method '\w scans'
_diffrn_radiation_monochromator graphite
_diffrn_radiation_source 'fine-focus sealed tube'
_diffrn_radiation_type MoK\a
_diffrn_radiation_wavelength 0.71073
_diffrn_reflns_av_R_equivalents 0.0748
_diffrn_reflns_av_sigmaI/netI 0.0699
_diffrn_reflns_limit_h_max 19
_diffrn_reflns_limit_h_min -19
_diffrn_reflns_limit_k_max 19
_diffrn_reflns_limit_k_min -19
_diffrn_reflns_limit_l_max 24
_diffrn_reflns_limit_l_min -24
_diffrn_reflns_number 64820
_diffrn_reflns_theta_full 25.00
_diffrn_reflns_theta_max 25.00
_diffrn_reflns_theta_min 1.05
_exptl_absorpt_coefficient_mu 1.830
_exptl_absorpt_correction_T_max 0.927
_exptl_absorpt_correction_T_min 0.664
_exptl_absorpt_correction_type multi-scan
_exptl_crystal_colour dark-brown
_exptl_crystal_density_diffrn 1.750
_exptl_crystal_density_method 'not measured'
_exptl_crystal_description plate
_exptl_crystal_F_000 2744
_exptl_crystal_size_max 0.30
_exptl_crystal_size_mid 0.25
_exptl_crystal_size_min 0.06
_refine_diff_density_max 1.759
_refine_diff_density_min -1.540
_refine_diff_density_rms 0.194
_refine_ls_extinction_method none
_refine_ls_goodness_of_fit_ref 1.040
_refine_ls_hydrogen_treatment constr
_refine_ls_matrix_type full
_refine_ls_number_parameters 1346
_refine_ls_number_reflns 18148
_refine_ls_number_restraints 8
_refine_ls_restrained_S_all 1.052
_refine_ls_R_factor_all 0.1246
_refine_ls_R_factor_gt 0.0718
_refine_ls_shift/su_max 0.002
_refine_ls_shift/su_mean 0.000
_refine_ls_structure_factor_coef Fsqd
_refine_ls_weighting_details 'calc w=1/[\s^2^(Fo^2^)+(0.1292P)^2^+16.7017P] where P=(Fo^2^+2Fc^2^)/3'
_refine_ls_weighting_scheme calc
_refine_ls_wR_factor_gt 0.2065
_refine_ls_wR_factor_ref 0.2445
_reflns_number_gt 10704
_reflns_number_total 18148
_reflns_threshold_expression >2sigma(I)
_cod_data_source_file b923125k.txt
_cod_data_source_block ic11159
_cod_depositor_comments
;
The following automatic conversions were performed:

'_symmetry_cell_setting' value 'Triclinic' changed to 'triclinic'
according to /home/saulius/struct/CIF-dictionaries/cif_core.dic
dictionary named 'cif_core.dic' version 2.4.2 from 2011-04-26.

Automatic conversion script
Id: cif_fix_values 1891 2012-01-12 08:04:46Z andrius 
;
_cod_original_sg_symbol_H-M P-1
_cod_database_code 7024943

loop_
_symmetry_equiv_pos_as_xyz
'x, y, z'
'-x, -y, -z'

loop_
_atom_site_label
_atom_site_type_symbol
_atom_site_fract_x
_atom_site_fract_y
_atom_site_fract_z
_atom_site_U_iso_or_equiv
_atom_site_adp_type
_atom_site_occupancy
_atom_site_symmetry_multiplicity
_atom_site_calc_flag
_atom_site_refinement_flags
_atom_site_disorder_assembly
_atom_site_disorder_group
Ni1 Ni 0.20645(6) 0.37615(5) -0.23323(4) 0.0226(2) Uani 1 1 d . . .
Ni2 Ni 0.21421(5) 0.33158(5) -0.11757(4) 0.0179(2) Uani 1 1 d . . .
Ni3 Ni 0.22157(5) 0.28703(5) -0.00221(4) 0.0165(2) Uani 1 1 d . . .
Ni4 Ni 0.23156(5) 0.24283(5) 0.11100(4) 0.0192(2) Uani 1 1 d . . .
Ni5 Ni 0.24185(5) 0.19881(5) 0.22452(4) 0.0150(2) Uani 1 1 d . . .
Ni6 Ni 0.24877(5) 0.15237(5) 0.34035(4) 0.0161(2) Uani 1 1 d . . .
Ni7 Ni 0.25503(5) 0.10620(5) 0.45665(4) 0.0204(2) Uani 1 1 d . . .
Cl1 Cl 0.19655(14) 0.42154(12) -0.35162(9) 0.0345(5) Uani 1 1 d . . .
Cl2 Cl 0.26282(12) 0.05505(11) 0.57918(9) 0.0297(4) Uani 1 1 d . . .
N1 N 0.2120(4) 0.5018(3) -0.2269(3) 0.0235(13) Uani 1 1 d . . .
N2 N 0.1869(3) 0.4489(3) -0.1073(3) 0.0192(12) Uani 1 1 d . . .
N3 N 0.1624(3) 0.3874(3) 0.0102(3) 0.0191(12) Uani 1 1 d . . .
N4 N 0.1398(4) 0.3204(3) 0.1283(3) 0.0214(13) Uani 1 1 d . . .
N5 N 0.1293(4) 0.2438(3) 0.2441(3) 0.0232(13) Uani 1 1 d . . .
N6 N 0.1193(4) 0.1701(4) 0.3594(3) 0.0235(13) Uani 1 1 d . . .
N7 N 0.1192(4) 0.1015(4) 0.4746(3) 0.0245(14) Uani 1 1 d . . .
N8 N 0.2030(4) 0.2429(4) -0.2187(3) 0.0252(14) Uani 1 1 d . . .
N9 N 0.2442(4) 0.2094(3) -0.1138(3) 0.0208(13) Uani 1 1 d . . .
N10 N 0.2830(4) 0.1864(3) -0.0109(3) 0.0218(13) Uani 1 1 d . . .
N11 N 0.3237(4) 0.1671(4) 0.0935(3) 0.0258(14) Uani 1 1 d . . .
N12 N 0.3543(4) 0.1543(4) 0.1999(3) 0.0244(13) Uani 1 1 d . . .
N13 N 0.3763(3) 0.1407(4) 0.3080(3) 0.0222(13) Uani 1 1 d . . .
N14 N 0.3876(4) 0.1242(4) 0.4188(3) 0.0285(14) Uani 1 1 d . . .
N15 N 0.3431(4) 0.3685(4) -0.2512(3) 0.0284(14) Uani 1 1 d . . .
N16 N 0.3397(4) 0.3578(3) -0.1380(3) 0.0242(13) Uani 1 1 d . . .
N17 N 0.3259(3) 0.3438(3) -0.0232(3) 0.0204(13) Uani 1 1 d . . .
N18 N 0.3096(4) 0.3312(4) 0.0927(3) 0.0234(13) Uani 1 1 d . . .
N19 N 0.2864(4) 0.3064(3) 0.2111(3) 0.0215(13) Uani 1 1 d . . .
N20 N 0.2607(4) 0.2774(3) 0.3287(3) 0.0219(13) Uani 1 1 d . . .
N21 N 0.2394(4) 0.2367(4) 0.4474(3) 0.0289(14) Uani 1 1 d . . .
N22 N 0.0720(4) 0.3774(4) -0.1954(3) 0.0261(14) Uani 1 1 d . . .
N23 N 0.0881(4) 0.3041(3) -0.0840(3) 0.0201(13) Uani 1 1 d . . .
N24 N 0.1162(4) 0.2306(3) 0.0231(3) 0.0204(13) Uani 1 1 d . . .
N25 N 0.1495(4) 0.1578(3) 0.1300(3) 0.0220(13) Uani 1 1 d . . .
N26 N 0.1948(4) 0.0941(3) 0.2330(3) 0.0220(13) Uani 1 1 d . . .
N27 N 0.2352(4) 0.0333(4) 0.3380(3) 0.0253(14) Uani 1 1 d . . .
N28 N 0.2683(3) -0.0191(3) 0.4454(3) 0.0214(13) Uani 1 1 d . . .
C1 C 0.2229(5) 0.5686(4) -0.2842(4) 0.0300(18) Uani 1 1 d . . .
H1A H 0.2318 0.5580 -0.3271 0.036 Uiso 1 1 calc R . .
C2 C 0.2220(5) 0.6531(5) -0.2852(4) 0.036(2) Uani 1 1 d . . .
H2A H 0.2290 0.6985 -0.3274 0.043 Uiso 1 1 calc R . .
C3 C 0.2110(5) 0.6689(5) -0.2240(4) 0.0357(19) Uani 1 1 d . . .
H3A H 0.2116 0.7258 -0.2235 0.043 Uiso 1 1 calc R . .
C4 C 0.1987(5) 0.6017(4) -0.1620(4) 0.0271(17) Uani 1 1 d . . .
C5 C 0.1999(4) 0.5183(4) -0.1657(3) 0.0224(16) Uani 1 1 d . . .
C6 C 0.1872(5) 0.6124(5) -0.0966(3) 0.0274(17) Uani 1 1 d . . .
H6A H 0.1891 0.6675 -0.0926 0.033 Uiso 1 1 calc R . .
C7 C 0.1733(5) 0.5438(4) -0.0399(4) 0.0281(17) Uani 1 1 d . . .
H7A H 0.1645 0.5507 0.0043 0.034 Uiso 1 1 calc R . .
C8 C 0.1718(4) 0.4607(4) -0.0456(3) 0.0196(15) Uani 1 1 d . . .
C9 C 0.1180(4) 0.3862(4) 0.0742(3) 0.0188(15) Uani 1 1 d . . .
C10 C 0.0520(4) 0.4423(4) 0.0880(3) 0.0226(16) Uani 1 1 d . . .
H10A H 0.0336 0.4861 0.0513 0.027 Uiso 1 1 calc R . .
C11 C 0.0134(4) 0.4341(4) 0.1551(4) 0.0234(16) Uani 1 1 d . . .
H11A H -0.0314 0.4731 0.1643 0.028 Uiso 1 1 calc R . .
C12 C 0.0379(4) 0.3707(4) 0.2096(4) 0.0240(16) Uani 1 1 d . . .
H12A H 0.0135 0.3679 0.2558 0.029 Uiso 1 1 calc R . .
C13 C 0.0996(4) 0.3110(4) 0.1945(3) 0.0222(16) Uani 1 1 d . . .
C14 C 0.0785(4) 0.2084(4) 0.3072(3) 0.0211(15) Uani 1 1 d . . .
C15 C -0.0122(5) 0.2046(5) 0.3176(4) 0.0289(17) Uani 1 1 d . . .
H15A H -0.0403 0.2273 0.2799 0.035 Uiso 1 1 calc R . .
C16 C -0.0585(5) 0.1677(5) 0.3828(4) 0.0302(18) Uani 1 1 d . . .
H16A H -0.1187 0.1639 0.3904 0.036 Uiso 1 1 calc R . .
C17 C -0.0159(4) 0.1357(4) 0.4383(3) 0.0242(16) Uani 1 1 d . . .
C18 C 0.0729(4) 0.1355(4) 0.4244(3) 0.0200(15) Uani 1 1 d . . .
C19 C -0.0599(5) 0.1017(5) 0.5065(4) 0.0323(18) Uani 1 1 d . . .
H19A H -0.1205 0.1018 0.5173 0.039 Uiso 1 1 calc R . .
C20 C -0.0143(5) 0.0688(5) 0.5567(4) 0.0358(19) Uani 1 1 d . . .
H20A H -0.0422 0.0463 0.6035 0.043 Uiso 1 1 calc R . .
C21 C 0.0748(5) 0.0687(5) 0.5380(4) 0.0325(18) Uani 1 1 d . . .
H21A H 0.1059 0.0431 0.5734 0.039 Uiso 1 1 calc R . .
C22 C 0.1829(5) 0.2175(4) -0.2670(4) 0.0274(17) Uani 1 1 d . . .
H22A H 0.1653 0.2597 -0.3049 0.033 Uiso 1 1 calc R . .
C23 C 0.1860(5) 0.1319(5) -0.2653(4) 0.036(2) Uani 1 1 d . . .
H23A H 0.1700 0.1172 -0.3010 0.044 Uiso 1 1 calc R . .
C24 C 0.2120(5) 0.0710(5) -0.2125(4) 0.0314(18) Uani 1 1 d . . .
H24A H 0.2152 0.0129 -0.2107 0.038 Uiso 1 1 calc R . .
C25 C 0.2344(5) 0.0947(4) -0.1596(4) 0.0273(17) Uani 1 1 d . . .
C26 C 0.2270(4) 0.1815(4) -0.1644(3) 0.0221(16) Uani 1 1 d . . .
C27 C 0.2621(5) 0.0369(4) -0.1016(4) 0.0282(17) Uani 1 1 d . . .
H27A H 0.2677 -0.0222 -0.0967 0.034 Uiso 1 1 calc R . .
C28 C 0.2806(5) 0.0651(4) -0.0534(4) 0.0276(17) Uani 1 1 d . . .
H28A H 0.2998 0.0261 -0.0148 0.033 Uiso 1 1 calc R . .
C29 C 0.2714(4) 0.1537(4) -0.0600(3) 0.0204(15) Uani 1 1 d . . .
C30 C 0.3404(4) 0.1487(4) 0.0332(3) 0.0241(16) Uani 1 1 d . . .
C31 C 0.4132(5) 0.1033(5) 0.0149(4) 0.0315(18) Uani 1 1 d . . .
H31A H 0.4288 0.0979 -0.0299 0.038 Uiso 1 1 calc R . .
C32 C 0.4629(5) 0.0656(5) 0.0635(4) 0.0311(18) Uani 1 1 d . . .
H32A H 0.5119 0.0321 0.0523 0.037 Uiso 1 1 calc R . .
C33 C 0.4428(5) 0.0759(5) 0.1270(4) 0.0306(18) Uani 1 1 d . . .
H33A H 0.4738 0.0454 0.1615 0.037 Uiso 1 1 calc R . .
C34 C 0.3751(4) 0.1327(4) 0.1407(4) 0.0265(17) Uani 1 1 d . . .
C35 C 0.4115(4) 0.1476(4) 0.2420(4) 0.0248(16) Uani 1 1 d . . .
C36 C 0.5014(5) 0.1549(5) 0.2179(4) 0.0336(19) Uani 1 1 d . . .
H36A H 0.5252 0.1613 0.1709 0.040 Uiso 1 1 calc R . .
C37 C 0.5535(5) 0.1528(5) 0.2610(4) 0.037(2) Uani 1 1 d . . .
H37A H 0.6134 0.1582 0.2442 0.045 Uiso 1 1 calc R . .
C38 C 0.5181(5) 0.1423(5) 0.3317(4) 0.0307(18) Uani 1 1 d . . .
C39 C 0.4286(5) 0.1360(5) 0.3526(4) 0.0266(17) Uani 1 1 d . . .
C40 C 0.5662(5) 0.1385(7) 0.3796(4) 0.057(3) Uani 1 1 d . . .
H40A H 0.6267 0.1411 0.3673 0.068 Uiso 1 1 calc R . .
C41 C 0.5238(6) 0.1309(8) 0.4455(5) 0.075(4) Uani 1 1 d . . .
H41A H 0.5546 0.1308 0.4792 0.090 Uiso 1 1 calc R . .
C42 C 0.4355(6) 0.1232(7) 0.4628(4) 0.054(3) Uani 1 1 d . . .
H42A H 0.4079 0.1169 0.5091 0.065 Uiso 1 1 calc R . .
C43 C 0.3891(5) 0.3747(5) -0.3133(4) 0.0351(19) Uani 1 1 d . . .
H43A H 0.3596 0.3747 -0.3479 0.042 Uiso 1 1 calc R . .
C44 C 0.4759(6) 0.3810(6) -0.3311(4) 0.047(2) Uani 1 1 d . . .
H44A H 0.5045 0.3839 -0.3765 0.057 Uiso 1 1 calc R . .
C45 C 0.5224(6) 0.3831(6) -0.2843(4) 0.044(2) Uani 1 1 d . . .
H45A H 0.5826 0.3892 -0.2966 0.052 Uiso 1 1 calc R . .
C46 C 0.4764(5) 0.3760(5) -0.2166(4) 0.0336(19) Uani 1 1 d . . .
C47 C 0.3872(5) 0.3671(4) -0.2023(4) 0.0269(17) Uani 1 1 d . . .
C48 C 0.5162(5) 0.3728(5) -0.1623(4) 0.0338(19) Uani 1 1 d . . .
H48A H 0.5765 0.3760 -0.1698 0.041 Uiso 1 1 calc R . .
C49 C 0.4667(5) 0.3650(5) -0.0990(4) 0.0302(18) Uani 1 1 d . . .
H49A H 0.4927 0.3647 -0.0624 0.036 Uiso 1 1 calc R . .
C50 C 0.3783(5) 0.3577(4) -0.0869(3) 0.0237(16) Uani 1 1 d . . .
C51 C 0.3447(4) 0.3739(4) 0.0258(3) 0.0224(16) Uani 1 1 d . . .
C52 C 0.3880(5) 0.4475(5) 0.0117(4) 0.0322(18) Uani 1 1 d . . .
H52A H 0.4060 0.4822 -0.0345 0.039 Uiso 1 1 calc R . .
C53 C 0.4048(5) 0.4704(5) 0.0644(4) 0.0342(19) Uani 1 1 d . . .
H53A H 0.4346 0.5212 0.0542 0.041 Uiso 1 1 calc R . .
C54 C 0.3792(5) 0.4213(5) 0.1316(4) 0.0300(18) Uani 1 1 d . . .
H54A H 0.3985 0.4321 0.1675 0.036 Uiso 1 1 calc R . .
C55 C 0.3244(5) 0.3552(4) 0.1457(3) 0.0255(16) Uani 1 1 d . . .
C56 C 0.2704(4) 0.3370(4) 0.2663(3) 0.0231(16) Uani 1 1 d . . .
C57 C 0.2581(5) 0.4250(4) 0.2608(4) 0.0296(18) Uani 1 1 d . . .
H57A H 0.2613 0.4663 0.2168 0.036 Uiso 1 1 calc R . .
C58 C 0.2421(5) 0.4506(5) 0.3175(4) 0.0312(18) Uani 1 1 d . . .
H58A H 0.2334 0.5092 0.3136 0.037 Uiso 1 1 calc R . .
C59 C 0.2385(5) 0.3879(4) 0.3829(3) 0.0245(16) Uani 1 1 d . . .
C60 C 0.2463(4) 0.3007(4) 0.3868(4) 0.0226(16) Uani 1 1 d . . .
C61 C 0.2235(6) 0.4081(5) 0.4446(4) 0.039(2) Uani 1 1 d . . .
H61A H 0.2190 0.4659 0.4437 0.047 Uiso 1 1 calc R . .
C62 C 0.2153(6) 0.3440(5) 0.5054(4) 0.048(2) Uani 1 1 d . . .
H62A H 0.2041 0.3562 0.5477 0.058 Uiso 1 1 calc R . .
C63 C 0.2238(6) 0.2602(5) 0.5045(4) 0.039(2) Uani 1 1 d . . .
H63A H 0.2181 0.2164 0.5475 0.047 Uiso 1 1 calc R . .
C64 C 0.0198(5) 0.4137(5) -0.2386(4) 0.0327(19) Uani 1 1 d . . .
H64A H 0.0452 0.4415 -0.2852 0.039 Uiso 1 1 calc R . .
C65 C -0.0688(6) 0.4142(6) -0.2210(4) 0.043(2) Uani 1 1 d . . .
H65A H -0.1024 0.4420 -0.2543 0.052 Uiso 1 1 calc R . .
C66 C -0.1062(5) 0.3735(5) -0.1543(4) 0.0357(19) Uani 1 1 d . . .
H66A H -0.1667 0.3710 -0.1410 0.043 Uiso 1 1 calc R . .
C67 C -0.0558(5) 0.3356(5) -0.1055(4) 0.0266(17) Uani 1 1 d . . .
C68 C 0.0342(5) 0.3386(4) -0.1278(3) 0.0218(16) Uani 1 1 d . . .
C69 C -0.0876(5) 0.2935(4) -0.0345(4) 0.0254(16) Uani 1 1 d . . .
H69A H -0.1475 0.2897 -0.0172 0.030 Uiso 1 1 calc R . .
C70 C -0.0332(4) 0.2590(4) 0.0082(4) 0.0230(16) Uani 1 1 d . . .
H70A H -0.0548 0.2319 0.0557 0.028 Uiso 1 1 calc R . .
C71 C 0.0567(4) 0.2630(4) -0.0178(3) 0.0201(15) Uani 1 1 d . . .
C72 C 0.0981(4) 0.1639(4) 0.0842(3) 0.0197(15) Uani 1 1 d . . .
C73 C 0.0384(5) 0.1025(4) 0.0987(4) 0.0259(17) Uani 1 1 d . . .
H73A H 0.0073 0.1023 0.0652 0.031 Uiso 1 1 calc R . .
C74 C 0.0245(5) 0.0413(5) 0.1631(4) 0.0290(17) Uani 1 1 d . . .
H74A H -0.0189 0.0010 0.1747 0.035 Uiso 1 1 calc R . .
C75 C 0.0728(5) 0.0382(4) 0.2104(4) 0.0277(17) Uani 1 1 d . . .
H75A H 0.0607 -0.0014 0.2555 0.033 Uiso 1 1 calc R . .
C76 C 0.1395(4) 0.0938(4) 0.1911(3) 0.0220(16) Uani 1 1 d . . .
C77 C 0.2128(4) 0.0217(4) 0.2831(3) 0.0229(16) Uani 1 1 d . . .
C78 C 0.2149(5) -0.0607(5) 0.2763(4) 0.0302(18) Uani 1 1 d . . .
H78A H 0.2006 -0.0674 0.2368 0.036 Uiso 1 1 calc R . .
C79 C 0.2372(5) -0.1300(5) 0.3259(4) 0.0326(18) Uani 1 1 d . . .
H79A H 0.2393 -0.1851 0.3212 0.039 Uiso 1 1 calc R . .
C80 C 0.2577(5) -0.1189(4) 0.3858(3) 0.0250(16) Uani 1 1 d . . .
C81 C 0.2547(4) -0.0352(4) 0.3891(3) 0.0196(15) Uani 1 1 d . . .
C82 C 0.2787(5) -0.1868(5) 0.4408(4) 0.0282(17) Uani 1 1 d . . .
H82A H 0.2832 -0.2434 0.4390 0.034 Uiso 1 1 calc R . .
C83 C 0.2924(5) -0.1701(5) 0.4964(4) 0.0307(18) Uani 1 1 d . . .
H83A H 0.3060 -0.2151 0.5345 0.037 Uiso 1 1 calc R . .
C84 C 0.2861(4) -0.0858(4) 0.4971(4) 0.0254(17) Uani 1 1 d . . .
H84A H 0.2951 -0.0753 0.5369 0.031 Uiso 1 1 calc R . .
Cl3 Cl 0.78628(14) 0.15718(12) 0.13791(11) 0.0423(5) Uani 1 1 d . . .
Cl4 Cl 0.24719(18) 0.64349(14) 0.36619(13) 0.0590(7) Uani 1 1 d . . .
O1 O 0.7848(4) 0.1257(3) 0.3014(3) 0.066(2) Uani 1 1 d D . .
H1B H 0.7633 0.0756 0.3300 0.099 Uiso 1 1 d D . .
H1C H 0.8350 0.1138 0.2763 0.099 Uiso 1 1 d D . .
O2 O 0.2692(4) 0.6583(4) 0.2134(3) 0.074(2) Uani 1 1 d D . .
H2B H 0.2692 0.6781 0.2486 0.111 Uiso 1 1 d D . .
H2C H 0.2905 0.6991 0.1743 0.111 Uiso 1 1 d D . .
C85 C 0.6319(10) 0.2459(15) 0.0312(7) 0.229(15) Uani 1 1 d . . .
H85A H 0.6764 0.2197 0.0582 0.274 Uiso 1 1 calc R . .
H85B H 0.5965 0.2000 0.0318 0.274 Uiso 1 1 calc R . .
Cl5 Cl 0.6775(2) 0.2982(3) -0.0496(2) 0.1263(15) Uani 1 1 d . . .
Cl6 Cl 0.5648(3) 0.3210(2) 0.06949(16) 0.0979(11) Uani 1 1 d . . .
C86 C 0.1027(6) 0.9210(6) 0.0350(5) 0.053(2) Uani 1 1 d . . .
H86A H 0.1173 0.8973 -0.0038 0.063 Uiso 1 1 calc R . .
H86B H 0.1068 0.9837 0.0156 0.063 Uiso 1 1 calc R . .
Cl7 Cl 0.17592(18) 0.88212(19) 0.08785(17) 0.0866(10) Uani 1 1 d . . .
Cl8 Cl -0.00402(14) 0.89517(14) 0.07899(12) 0.0474(6) Uani 1 1 d . . .
C87 C 0.0383(8) 0.7144(8) 0.3359(5) 0.080(4) Uani 1 1 d . . .
H87A H 0.0005 0.6703 0.3367 0.096 Uiso 1 1 calc R . .
H87B H 0.0934 0.6865 0.3457 0.096 Uiso 1 1 calc R . .
Cl9 Cl 0.0555(2) 0.7910(2) 0.25469(19) 0.1026(12) Uani 1 1 d . . .
Cl10 Cl -0.0069(3) 0.7597(3) 0.3963(2) 0.1375(17) Uani 1 1 d . . .
C88 C 0.4237(6) 0.8401(7) 0.2129(5) 0.066(3) Uani 1 1 d . . .
H88A H 0.4095 0.7833 0.2468 0.080 Uiso 1 1 calc R . .
H88B H 0.4012 0.8836 0.2357 0.080 Uiso 1 1 calc R . .
Cl11 Cl 0.37499(19) 0.8550(2) 0.14342(17) 0.0840(9) Uani 1 1 d . . .
Cl12 Cl 0.53583(16) 0.84753(17) 0.18629(13) 0.0628(7) Uani 1 1 d . . .
C89 C 0.4190(7) 0.1161(9) 0.6594(6) 0.083(4) Uani 1 1 d . . .
H89A H 0.3964 0.1178 0.7069 0.100 Uiso 1 1 calc R . .
H89B H 0.3824 0.0784 0.6501 0.100 Uiso 1 1 calc R . .
Cl13 Cl 0.4130(3) 0.2191(3) 0.6014(3) 0.1450(19) Uani 1 1 d . . .
Cl14 Cl 0.52103(19) 0.0744(2) 0.65379(16) 0.0804(9) Uani 1 1 d . . .
C90 C 0.5535(8) 0.3898(9) 0.2996(7) 0.104(5) Uani 1 1 d . . .
H90A H 0.5913 0.3434 0.3217 0.124 Uiso 1 1 calc R . .
H90B H 0.5693 0.4429 0.3050 0.124 Uiso 1 1 calc R . .
Cl15 Cl 0.4523(2) 0.3684(3) 0.3419(3) 0.1405(18) Uani 1 1 d . . .
Cl16 Cl 0.5730(3) 0.4011(3) 0.2134(2) 0.1142(13) Uani 1 1 d . . .
C91 C 0.3396(7) 0.5489(7) 0.5092(5) 0.073(3) Uani 1 1 d . . .
H91A H 0.2881 0.5259 0.5443 0.087 Uiso 1 1 calc R . .
H91B H 0.3206 0.5836 0.4666 0.087 Uiso 1 1 calc R . .
Cl17 Cl 0.3897(2) 0.6149(2) 0.53800(19) 0.1026(11) Uani 1 1 d . . .
Cl18 Cl 0.4029(2) 0.4650(2) 0.49301(17) 0.0957(10) Uani 1 1 d . . .
C92 C 0.0735(6) 0.5838(8) 0.5474(6) 0.093(4) Uani 1 1 d D . .
H92A H 0.1179 0.5377 0.5510 0.112 Uiso 0.50 1 calc PR A 1
H92B H 0.0746 0.6079 0.4974 0.112 Uiso 0.50 1 calc PR A 1
H92C H 0.0987 0.5259 0.5641 0.112 Uiso 0.50 1 d PR A 2
H92D H 0.0682 0.5963 0.4990 0.112 Uiso 0.50 1 d PR A 2
Cl19 Cl 0.1261(5) 0.6608(3) 0.5597(3) 0.204(3) Uani 1 1 d D B .
Cl1A Cl -0.0185(4) 0.5247(6) 0.5744(4) 0.114(3) Uani 0.50 1 d P B 1
Cl1B Cl -0.0276(5) 0.6005(7) 0.6029(5) 0.145(3) Uiso 0.50 1 d PD B 2

loop_
_atom_site_aniso_label
_atom_site_aniso_U_11
_atom_site_aniso_U_22
_atom_site_aniso_U_33
_atom_site_aniso_U_23
_atom_site_aniso_U_13
_atom_site_aniso_U_12
Ni1 0.0341(6) 0.0189(5) 0.0150(5) -0.0038(4) -0.0088(4) 0.0022(4)
Ni2 0.0242(5) 0.0141(5) 0.0147(5) -0.0029(3) -0.0062(4) 0.0019(4)
Ni3 0.0185(5) 0.0140(5) 0.0160(5) -0.0034(3) -0.0043(4) 0.0009(4)
Ni4 0.0206(5) 0.0174(5) 0.0188(5) -0.0040(4) -0.0049(4) 0.0003(4)
Ni5 0.0157(5) 0.0140(4) 0.0140(5) -0.0023(3) -0.0038(4) -0.0003(3)
Ni6 0.0166(5) 0.0167(5) 0.0137(5) -0.0023(3) -0.0035(4) -0.0018(4)
Ni7 0.0225(5) 0.0230(5) 0.0146(5) -0.0034(4) -0.0044(4) -0.0028(4)
Cl1 0.0589(13) 0.0277(10) 0.0187(9) -0.0062(7) -0.0151(9) 0.0037(9)
Cl2 0.0354(11) 0.0330(10) 0.0200(9) -0.0054(8) -0.0078(8) -0.0026(8)
N1 0.032(4) 0.019(3) 0.018(3) -0.001(2) -0.010(3) 0.002(3)
N2 0.022(3) 0.017(3) 0.018(3) -0.003(2) -0.005(2) -0.004(2)
N3 0.022(3) 0.017(3) 0.016(3) -0.001(2) -0.008(3) 0.002(2)
N4 0.023(3) 0.019(3) 0.023(3) -0.007(2) -0.007(3) 0.004(2)
N5 0.023(3) 0.020(3) 0.028(3) -0.008(3) -0.008(3) 0.004(3)
N6 0.022(3) 0.025(3) 0.023(3) -0.006(3) -0.007(3) -0.002(3)
N7 0.027(3) 0.023(3) 0.017(3) -0.001(2) 0.000(3) -0.001(3)
N8 0.039(4) 0.022(3) 0.014(3) -0.006(2) -0.007(3) 0.002(3)
N9 0.024(3) 0.022(3) 0.017(3) -0.006(2) -0.005(3) 0.000(2)
N10 0.027(3) 0.016(3) 0.020(3) -0.001(2) -0.007(3) 0.001(2)
N11 0.027(3) 0.023(3) 0.026(3) -0.006(3) -0.007(3) 0.002(3)
N12 0.025(3) 0.023(3) 0.024(3) -0.006(3) -0.005(3) -0.001(3)
N13 0.017(3) 0.028(3) 0.016(3) -0.001(2) -0.003(3) -0.003(3)
N14 0.021(3) 0.042(4) 0.023(3) -0.008(3) -0.006(3) -0.007(3)
N15 0.039(4) 0.027(3) 0.016(3) -0.002(3) -0.006(3) 0.000(3)
N16 0.030(3) 0.021(3) 0.019(3) -0.003(2) -0.004(3) -0.003(3)
N17 0.021(3) 0.021(3) 0.019(3) -0.006(2) -0.007(3) 0.001(2)
N18 0.024(3) 0.022(3) 0.024(3) -0.004(3) -0.010(3) 0.001(3)
N19 0.026(3) 0.022(3) 0.018(3) -0.005(2) -0.007(3) -0.002(3)
N20 0.027(3) 0.020(3) 0.019(3) -0.004(2) -0.008(3) 0.000(3)
N21 0.037(4) 0.036(4) 0.016(3) -0.009(3) -0.005(3) -0.010(3)
N22 0.031(4) 0.027(3) 0.023(3) -0.009(3) -0.009(3) 0.001(3)
N23 0.025(3) 0.017(3) 0.019(3) -0.005(2) -0.007(3) -0.001(2)
N24 0.025(3) 0.019(3) 0.018(3) -0.006(2) -0.007(3) 0.000(2)
N25 0.026(3) 0.022(3) 0.019(3) -0.006(2) -0.008(3) -0.002(3)
N26 0.025(3) 0.017(3) 0.019(3) 0.002(2) -0.004(3) -0.004(2)
N27 0.032(4) 0.021(3) 0.024(3) -0.006(3) -0.009(3) 0.001(3)
N28 0.020(3) 0.022(3) 0.020(3) -0.003(2) -0.006(3) 0.001(2)
C1 0.044(5) 0.025(4) 0.020(4) -0.005(3) -0.006(4) -0.003(3)
C2 0.058(6) 0.025(4) 0.018(4) 0.004(3) -0.008(4) -0.010(4)
C3 0.053(5) 0.016(4) 0.035(5) -0.002(3) -0.008(4) -0.008(4)
C4 0.036(4) 0.016(4) 0.029(4) -0.004(3) -0.009(3) -0.002(3)
C5 0.025(4) 0.025(4) 0.018(4) -0.006(3) -0.006(3) 0.002(3)
C6 0.037(5) 0.021(4) 0.022(4) -0.006(3) -0.003(3) -0.002(3)
C7 0.033(4) 0.028(4) 0.021(4) -0.006(3) -0.006(3) 0.003(3)
C8 0.025(4) 0.017(4) 0.019(4) -0.007(3) -0.007(3) -0.002(3)
C9 0.021(4) 0.018(4) 0.019(4) -0.005(3) -0.009(3) -0.001(3)
C10 0.025(4) 0.021(4) 0.022(4) -0.004(3) -0.011(3) 0.002(3)
C11 0.022(4) 0.019(4) 0.029(4) -0.011(3) -0.004(3) 0.006(3)
C12 0.024(4) 0.026(4) 0.022(4) -0.012(3) 0.001(3) 0.002(3)
C13 0.023(4) 0.024(4) 0.021(4) -0.004(3) -0.010(3) -0.004(3)
C14 0.025(4) 0.020(4) 0.018(4) -0.006(3) -0.005(3) 0.002(3)
C15 0.027(4) 0.030(4) 0.030(4) -0.005(3) -0.010(4) -0.006(3)
C16 0.016(4) 0.038(5) 0.030(4) -0.003(3) 0.003(3) -0.007(3)
C17 0.027(4) 0.024(4) 0.019(4) -0.007(3) 0.001(3) -0.003(3)
C18 0.026(4) 0.020(4) 0.013(4) -0.004(3) 0.000(3) -0.007(3)
C19 0.025(4) 0.034(4) 0.030(5) -0.006(3) 0.008(4) -0.006(3)
C20 0.035(5) 0.042(5) 0.022(4) -0.002(4) -0.001(4) -0.005(4)
C21 0.029(4) 0.038(5) 0.025(4) -0.001(3) -0.006(4) -0.004(4)
C22 0.042(5) 0.020(4) 0.023(4) -0.009(3) -0.011(4) 0.003(3)
C23 0.053(5) 0.034(5) 0.026(4) -0.013(4) -0.009(4) -0.007(4)
C24 0.047(5) 0.019(4) 0.032(4) -0.013(3) -0.007(4) -0.003(3)
C25 0.035(4) 0.020(4) 0.024(4) -0.008(3) 0.000(3) -0.001(3)
C26 0.025(4) 0.025(4) 0.016(4) -0.009(3) -0.001(3) 0.004(3)
C27 0.039(5) 0.017(4) 0.027(4) -0.006(3) -0.007(4) 0.004(3)
C28 0.037(5) 0.023(4) 0.021(4) -0.003(3) -0.009(3) 0.000(3)
C29 0.020(4) 0.021(4) 0.016(4) -0.003(3) -0.001(3) 0.000(3)
C30 0.024(4) 0.028(4) 0.021(4) -0.007(3) -0.007(3) 0.001(3)
C31 0.034(5) 0.039(5) 0.022(4) -0.014(3) -0.006(4) 0.014(4)
C32 0.031(4) 0.030(4) 0.030(4) -0.012(3) -0.005(4) 0.016(3)
C33 0.038(5) 0.028(4) 0.027(4) -0.009(3) -0.016(4) 0.014(3)
C34 0.025(4) 0.025(4) 0.027(4) -0.006(3) -0.005(3) 0.005(3)
C35 0.022(4) 0.020(4) 0.031(4) -0.004(3) -0.010(3) 0.001(3)
C36 0.028(4) 0.036(5) 0.029(4) -0.002(3) -0.005(4) 0.004(4)
C37 0.018(4) 0.051(5) 0.038(5) -0.011(4) -0.003(4) 0.005(4)
C38 0.023(4) 0.046(5) 0.021(4) -0.003(3) -0.008(3) -0.003(3)
C39 0.026(4) 0.029(4) 0.022(4) -0.002(3) -0.007(3) -0.004(3)
C40 0.019(4) 0.109(9) 0.036(5) -0.012(5) -0.005(4) -0.013(5)
C41 0.025(5) 0.167(12) 0.035(6) -0.026(7) -0.015(4) -0.014(6)
C42 0.037(5) 0.093(8) 0.029(5) -0.010(5) -0.012(4) -0.015(5)
C43 0.040(5) 0.043(5) 0.022(4) -0.012(4) -0.005(4) 0.004(4)
C44 0.050(6) 0.058(6) 0.026(5) -0.011(4) 0.008(4) -0.010(5)
C45 0.037(5) 0.060(6) 0.026(5) -0.010(4) 0.005(4) -0.008(4)
C46 0.041(5) 0.034(5) 0.023(4) -0.007(3) -0.001(4) -0.006(4)
C47 0.030(4) 0.025(4) 0.019(4) -0.002(3) 0.003(3) -0.005(3)
C48 0.022(4) 0.046(5) 0.029(5) -0.008(4) 0.002(4) -0.010(4)
C49 0.026(4) 0.036(5) 0.030(4) -0.012(3) -0.006(4) -0.002(3)
C50 0.032(4) 0.020(4) 0.016(4) -0.003(3) -0.002(3) -0.003(3)
C51 0.025(4) 0.023(4) 0.014(4) 0.001(3) -0.003(3) 0.001(3)
C52 0.032(4) 0.031(4) 0.027(4) -0.004(3) 0.001(4) -0.007(4)
C53 0.036(5) 0.035(5) 0.034(5) -0.006(4) -0.015(4) -0.006(4)
C54 0.029(4) 0.040(5) 0.024(4) -0.010(3) -0.004(3) -0.012(4)
C55 0.029(4) 0.026(4) 0.020(4) -0.004(3) -0.007(3) -0.001(3)
C56 0.020(4) 0.024(4) 0.023(4) -0.004(3) -0.005(3) -0.004(3)
C57 0.047(5) 0.020(4) 0.022(4) -0.004(3) -0.012(4) 0.000(3)
C58 0.042(5) 0.022(4) 0.035(5) -0.009(3) -0.018(4) 0.002(3)
C59 0.029(4) 0.026(4) 0.020(4) -0.008(3) -0.007(3) -0.002(3)
C60 0.019(4) 0.025(4) 0.027(4) -0.011(3) -0.007(3) 0.000(3)
C61 0.058(6) 0.032(5) 0.031(5) -0.014(4) -0.009(4) -0.001(4)
C62 0.083(7) 0.036(5) 0.027(5) -0.009(4) -0.008(5) -0.017(5)
C63 0.061(6) 0.032(5) 0.024(4) -0.010(3) -0.006(4) -0.003(4)
C64 0.039(5) 0.038(5) 0.023(4) -0.008(3) -0.014(4) -0.001(4)
C65 0.045(6) 0.052(6) 0.036(5) -0.010(4) -0.025(4) 0.004(4)
C66 0.032(5) 0.039(5) 0.040(5) -0.012(4) -0.018(4) 0.002(4)
C67 0.031(4) 0.029(4) 0.025(4) -0.012(3) -0.011(3) 0.001(3)
C68 0.034(4) 0.017(4) 0.016(4) -0.004(3) -0.008(3) -0.002(3)
C69 0.021(4) 0.028(4) 0.027(4) -0.007(3) -0.006(3) 0.000(3)
C70 0.025(4) 0.025(4) 0.020(4) -0.008(3) -0.002(3) -0.004(3)
C71 0.026(4) 0.014(3) 0.023(4) -0.007(3) -0.010(3) 0.001(3)
C72 0.025(4) 0.017(4) 0.018(4) -0.007(3) -0.005(3) 0.001(3)
C73 0.032(4) 0.024(4) 0.024(4) -0.002(3) -0.015(3) -0.004(3)
C74 0.033(4) 0.026(4) 0.030(4) -0.007(3) -0.010(4) -0.010(3)
C75 0.031(4) 0.022(4) 0.025(4) -0.001(3) -0.006(3) -0.004(3)
C76 0.029(4) 0.021(4) 0.017(4) -0.005(3) -0.006(3) -0.001(3)
C77 0.022(4) 0.026(4) 0.018(4) -0.003(3) -0.003(3) -0.002(3)
C78 0.037(5) 0.031(4) 0.026(4) -0.010(3) -0.012(4) -0.004(3)
C79 0.043(5) 0.020(4) 0.029(4) -0.001(3) -0.005(4) -0.005(3)
C80 0.030(4) 0.024(4) 0.020(4) -0.004(3) -0.007(3) 0.000(3)
C81 0.020(4) 0.020(4) 0.016(4) -0.004(3) -0.003(3) 0.002(3)
C82 0.032(4) 0.022(4) 0.025(4) -0.001(3) -0.005(3) 0.004(3)
C83 0.036(5) 0.026(4) 0.026(4) 0.002(3) -0.015(4) 0.001(3)
C84 0.027(4) 0.030(4) 0.021(4) -0.004(3) -0.014(3) 0.004(3)
Cl3 0.0498(13) 0.0222(10) 0.0491(13) -0.0019(9) -0.0105(10) -0.0047(9)
Cl4 0.0848(19) 0.0341(12) 0.0671(16) -0.0186(11) -0.0354(14) 0.0120(12)
O1 0.085(5) 0.039(4) 0.063(4) 0.002(3) -0.012(4) -0.014(3)
O2 0.058(5) 0.086(5) 0.069(5) -0.005(4) -0.021(4) -0.010(4)
C85 0.085(11) 0.35(3) 0.084(11) 0.091(14) 0.026(9) 0.121(15)
Cl5 0.078(2) 0.199(5) 0.091(3) -0.036(3) -0.020(2) 0.021(3)
Cl6 0.140(3) 0.0648(19) 0.0651(19) -0.0032(15) -0.004(2) 0.0101(19)
C86 0.055(6) 0.042(5) 0.065(6) -0.014(5) -0.023(5) 0.000(4)
Cl7 0.0575(17) 0.080(2) 0.103(2) 0.0126(17) -0.0383(17) -0.0050(15)
Cl8 0.0467(13) 0.0441(13) 0.0577(14) -0.0215(11) -0.0128(11) -0.0059(10)
C87 0.096(9) 0.080(8) 0.070(8) -0.030(6) -0.027(7) 0.017(7)
Cl9 0.112(3) 0.076(2) 0.105(3) 0.0058(19) -0.039(2) -0.0139(19)
Cl10 0.161(4) 0.152(4) 0.113(3) -0.078(3) -0.016(3) 0.034(3)
C88 0.057(7) 0.067(7) 0.070(7) -0.019(6) -0.009(6) 0.003(5)
Cl11 0.0706(19) 0.087(2) 0.103(2) -0.0338(19) -0.0252(18) -0.0147(16)
Cl12 0.0469(15) 0.0738(18) 0.0602(16) -0.0176(13) -0.0035(12) 0.0047(13)
C89 0.057(7) 0.138(12) 0.068(8) -0.046(8) -0.011(6) -0.015(7)
Cl13 0.190(5) 0.095(3) 0.207(5) -0.093(3) -0.107(4) 0.042(3)
Cl14 0.0631(18) 0.088(2) 0.089(2) -0.0355(18) -0.0008(16) -0.0048(16)
C90 0.081(9) 0.083(9) 0.130(13) -0.009(9) -0.012(9) -0.024(7)
Cl15 0.060(2) 0.164(4) 0.216(5) -0.104(4) 0.008(3) -0.023(2)
Cl16 0.107(3) 0.127(3) 0.126(3) -0.043(3) -0.064(3) 0.021(2)
C91 0.065(7) 0.075(8) 0.058(7) 0.004(6) -0.001(6) -0.017(6)
Cl17 0.108(3) 0.086(2) 0.107(3) -0.016(2) -0.036(2) 0.009(2)
Cl18 0.096(2) 0.107(3) 0.076(2) -0.0143(19) -0.0152(19) -0.018(2)
C92 0.075(9) 0.094(10) 0.079(9) 0.023(7) -0.030(7) 0.004(7)
Cl19 0.421(10) 0.078(3) 0.167(5) -0.064(3) -0.168(6) 0.077(4)
Cl1A 0.063(4) 0.154(7) 0.100(5) 0.011(5) -0.043(4) -0.012(4)

loop_
_atom_type_symbol
_atom_type_description
_atom_type_scat_dispersion_real
_atom_type_scat_dispersion_imag
_atom_type_scat_source
C C 0.0033 0.0016 'International Tables Vol C Tables 4.2.6.8 and 6.1.1.4'
H H 0.0000 0.0000 'International Tables Vol C Tables 4.2.6.8 and 6.1.1.4'
N N 0.0061 0.0033 'International Tables Vol C Tables 4.2.6.8 and 6.1.1.4'
Cl Cl 0.1484 0.1585 'International Tables Vol C Tables 4.2.6.8 and 6.1.1.4'
Ni Ni 0.3393 1.1124 'International Tables Vol C Tables 4.2.6.8 and 6.1.1.4'
O O 0.0106 0.0060 'International Tables Vol C Tables 4.2.6.8 and 6.1.1.4'

loop_
_geom_angle_atom_site_label_1
_geom_angle_atom_site_label_2
_geom_angle_atom_site_label_3
_geom_angle
N22 Ni1 N8 89.3(2)
N22 Ni1 N15 169.1(2)
N8 Ni1 N15 90.2(2)
N22 Ni1 N1 89.9(2)
N8 Ni1 N1 168.7(2)
N15 Ni1 N1 88.4(2)
N22 Ni1 Ni2 84.48(15)
N8 Ni1 Ni2 84.21(15)
N15 Ni1 Ni2 84.67(15)
N1 Ni1 Ni2 84.47(14)
N22 Ni1 Cl1 94.80(16)
N8 Ni1 Cl1 95.61(15)
N15 Ni1 Cl1 96.05(16)
N1 Ni1 Cl1 95.72(15)
Ni2 Ni1 Cl1 179.26(7)
N9 Ni2 N16 90.6(2)
N9 Ni2 N2 171.8(2)
N16 Ni2 N2 88.1(2)
N9 Ni2 N23 90.7(2)
N16 Ni2 N23 172.5(2)
N2 Ni2 N23 89.6(2)
N9 Ni2 Ni3 85.96(15)
N16 Ni2 Ni3 86.79(16)
N2 Ni2 Ni3 85.86(15)
N23 Ni2 Ni3 85.90(15)
N9 Ni2 Ni1 94.03(15)
N16 Ni2 Ni1 93.37(16)
N2 Ni2 Ni1 94.16(15)
N23 Ni2 Ni1 93.95(15)
Ni3 Ni2 Ni1 179.85(6)
N17 Ni3 N10 90.1(2)
N17 Ni3 N24 177.3(2)
N10 Ni3 N24 90.9(2)
N17 Ni3 N3 88.7(2)
N10 Ni3 N3 177.2(2)
N24 Ni3 N3 90.2(2)
N17 Ni3 Ni4 88.25(16)
N10 Ni3 Ni4 88.41(16)
N24 Ni3 Ni4 89.25(16)
N3 Ni3 Ni4 89.06(16)
N17 Ni3 Ni2 90.88(16)
N10 Ni3 Ni2 90.95(17)
N24 Ni3 Ni2 91.63(16)
N3 Ni3 Ni2 91.56(16)
Ni4 Ni3 Ni2 178.92(5)
N11 Ni4 N18 90.6(2)
N11 Ni4 N25 91.8(2)
N18 Ni4 N25 177.5(2)
N11 Ni4 N4 179.2(2)
N18 Ni4 N4 88.6(2)
N25 Ni4 N4 89.0(2)
N11 Ni4 Ni3 90.61(17)
N18 Ni4 Ni3 90.35(17)
N25 Ni4 Ni3 89.60(16)
N4 Ni4 Ni3 89.37(17)
N11 Ni4 Ni5 89.40(17)
N18 Ni4 Ni5 89.48(17)
N25 Ni4 Ni5 90.58(16)
N4 Ni4 Ni5 90.62(17)
Ni3 Ni4 Ni5 179.83(6)
N5 Ni5 N19 89.8(2)
N5 Ni5 N26 89.1(2)
N19 Ni5 N26 176.6(2)
N5 Ni5 N12 176.9(2)
N19 Ni5 N12 90.8(2)
N26 Ni5 N12 90.2(2)
N5 Ni5 Ni4 87.51(17)
N19 Ni5 Ni4 89.27(16)
N26 Ni5 Ni4 87.49(16)
N12 Ni5 Ni4 89.42(17)
N5 Ni5 Ni6 91.50(17)
N19 Ni5 Ni6 91.94(16)
N26 Ni5 Ni6 91.28(16)
N12 Ni5 Ni6 91.55(17)
Ni4 Ni5 Ni6 178.44(5)
N13 Ni6 N27 89.6(2)
N13 Ni6 N20 90.2(2)
N27 Ni6 N20 172.0(2)
N13 Ni6 N6 172.3(2)
N27 Ni6 N6 90.2(2)
N20 Ni6 N6 88.9(2)
N13 Ni6 Ni5 86.09(16)
N27 Ni6 Ni5 86.35(16)
N20 Ni6 Ni5 85.65(15)
N6 Ni6 Ni5 86.25(16)
N13 Ni6 Ni7 94.19(16)
N27 Ni6 Ni7 93.79(16)
N20 Ni6 Ni7 94.21(15)
N6 Ni6 Ni7 93.48(16)
Ni5 Ni6 Ni7 179.69(5)
N21 Ni7 N14 88.9(2)
N21 Ni7 N7 87.6(2)
N14 Ni7 N7 168.8(2)
N21 Ni7 N28 168.8(2)
N14 Ni7 N28 90.5(2)
N7 Ni7 N28 90.8(2)
N21 Ni7 Ni6 84.32(15)
N14 Ni7 Ni6 83.80(16)
N7 Ni7 Ni6 85.22(15)
N28 Ni7 Ni6 84.49(15)
N21 Ni7 Cl2 96.65(16)
N14 Ni7 Cl2 95.88(16)
N7 Ni7 Cl2 95.14(15)
N28 Ni7 Cl2 94.54(15)
Ni6 Ni7 Cl2 178.97(6)
C1 N1 C5 117.1(6)
C1 N1 Ni1 119.9(5)
C5 N1 Ni1 122.9(4)
C8 N2 C5 119.3(6)
C8 N2 Ni2 121.4(4)
C5 N2 Ni2 118.2(4)
C9 N3 C8 122.6(5)
C9 N3 Ni3 119.6(4)
C8 N3 Ni3 117.7(4)
C13 N4 C9 121.5(6)
C13 N4 Ni4 118.8(4)
C9 N4 Ni4 119.7(4)
C14 N5 C13 121.1(6)
C14 N5 Ni5 119.0(4)
C13 N5 Ni5 119.9(5)
C14 N6 C18 119.6(6)
C14 N6 Ni6 120.4(5)
C18 N6 Ni6 119.7(4)
C21 N7 C18 116.2(6)
C21 N7 Ni7 120.0(5)
C18 N7 Ni7 123.7(4)
C22 N8 C26 117.0(6)
C22 N8 Ni1 119.5(4)
C26 N8 Ni1 123.3(4)
C29 N9 C26 119.7(6)
C29 N9 Ni2 121.4(4)
C26 N9 Ni2 118.6(4)
C29 N10 C30 122.3(6)
C29 N10 Ni3 119.2(4)
C30 N10 Ni3 118.4(4)
C30 N11 C34 120.0(6)
C30 N11 Ni4 119.8(5)
C34 N11 Ni4 120.2(5)
C34 N12 C35 123.3(6)
C34 N12 Ni5 118.5(5)
C35 N12 Ni5 118.2(5)
C35 N13 C39 119.2(6)
C35 N13 Ni6 121.8(4)
C39 N13 Ni6 118.6(5)
C42 N14 C39 116.6(7)
C42 N14 Ni7 118.1(5)
C39 N14 Ni7 125.3(5)
C43 N15 C47 116.5(7)
C43 N15 Ni1 120.8(5)
C47 N15 Ni1 122.3(5)
C50 N16 C47 119.8(6)
C50 N16 Ni2 120.5(5)
C47 N16 Ni2 119.3(5)
C50 N17 C51 121.7(6)
C50 N17 Ni3 120.1(4)
C51 N17 Ni3 118.1(4)
C51 N18 C55 121.1(6)
C51 N18 Ni4 118.6(5)
C55 N18 Ni4 120.1(5)
C56 N19 C55 122.0(6)
C56 N19 Ni5 117.8(4)
C55 N19 Ni5 119.7(4)
C56 N20 C60 120.4(6)
C56 N20 Ni6 121.3(5)
C60 N20 Ni6 117.6(4)
C63 N21 C60 116.1(6)
C63 N21 Ni7 119.3(5)
C60 N21 Ni7 124.6(5)
C64 N22 C68 116.6(6)
C64 N22 Ni1 119.9(5)
C68 N22 Ni1 123.3(5)
C71 N23 C68 119.9(6)
C71 N23 Ni2 120.9(4)
C68 N23 Ni2 118.6(4)
C71 N24 C72 122.0(6)
C71 N24 Ni3 117.7(4)
C72 N24 Ni3 120.1(4)
C76 N25 C72 120.5(6)
C76 N25 Ni4 119.0(4)
C72 N25 Ni4 120.4(4)
C77 N26 C76 121.5(6)
C77 N26 Ni5 119.2(4)
C76 N26 Ni5 119.2(4)
C81 N27 C77 119.4(6)
C81 N27 Ni6 119.8(4)
C77 N27 Ni6 120.6(4)
C84 N28 C81 117.2(6)
C84 N28 Ni7 119.5(5)
C81 N28 Ni7 123.2(4)
N1 C1 C2 124.1(7)
C3 C2 C1 118.3(7)
C2 C3 C4 120.3(7)
C3 C4 C6 123.9(7)
C3 C4 C5 117.6(7)
C6 C4 C5 118.4(6)
N1 C5 N2 116.2(6)
N1 C5 C4 122.4(6)
N2 C5 C4 121.4(6)
C7 C6 C4 119.3(7)
C6 C7 C8 120.5(7)
N2 C8 N3 115.5(6)
N2 C8 C7 120.9(6)
N3 C8 C7 123.4(6)
N3 C9 N4 115.5(6)
N3 C9 C10 125.6(6)
N4 C9 C10 118.8(6)
C11 C10 C9 119.4(6)
C10 C11 C12 121.8(6)
C11 C12 C13 117.8(6)
N4 C13 N5 115.7(6)
N4 C13 C12 120.4(6)
N5 C13 C12 123.7(6)
N6 C14 N5 116.2(6)
N6 C14 C15 120.6(6)
N5 C14 C15 123.0(6)
C16 C15 C14 119.3(7)
C15 C16 C17 119.6(7)
C18 C17 C19 119.1(7)
C18 C17 C16 118.5(6)
C19 C17 C16 122.3(7)
N7 C18 N6 115.7(6)
N7 C18 C17 122.3(6)
N6 C18 C17 122.0(6)
C20 C19 C17 118.9(7)
C19 C20 C21 118.3(7)
N7 C21 C20 125.1(7)
N8 C22 C23 124.0(7)
C24 C23 C22 119.1(7)
C23 C24 C25 119.1(7)
C26 C25 C27 117.7(6)
C26 C25 C24 117.9(6)
C27 C25 C24 124.4(7)
N8 C26 N9 115.7(6)
N8 C26 C25 122.8(6)
N9 C26 C25 121.5(6)
C28 C27 C25 120.2(7)
C27 C28 C29 120.2(6)
N9 C29 N10 115.6(6)
N9 C29 C28 120.7(6)
N10 C29 C28 123.5(6)
N11 C30 C31 121.2(6)
N11 C30 N10 115.2(6)
C31 C30 N10 123.3(6)
C30 C31 C32 118.4(7)
C33 C32 C31 121.2(7)
C32 C33 C34 119.0(7)
N12 C34 N11 116.5(6)
N12 C34 C33 124.2(6)
N11 C34 C33 119.3(6)
N13 C35 N12 115.6(6)
N13 C35 C36 120.5(6)
N12 C35 C36 123.7(7)
C37 C36 C35 120.8(7)
C36 C37 C38 119.7(7)
C40 C38 C39 119.2(7)
C40 C38 C37 123.8(7)
C39 C38 C37 117.0(6)
N14 C39 N13 114.9(6)
N14 C39 C38 122.4(6)
N13 C39 C38 122.7(6)
C41 C40 C38 117.9(8)
C40 C41 C42 119.7(8)
N14 C42 C41 124.1(8)
N15 C43 C44 124.4(8)
C43 C44 C45 121.0(8)
C44 C45 C46 117.0(8)
C47 C46 C48 118.5(7)
C47 C46 C45 118.2(7)
C48 C46 C45 123.2(7)
N16 C47 N15 116.1(6)
N16 C47 C46 121.1(7)
N15 C47 C46 122.9(6)
C49 C48 C46 118.9(7)
C48 C49 C50 121.0(7)
N16 C50 N17 115.6(6)
N16 C50 C49 120.7(6)
N17 C50 C49 123.6(6)
N18 C51 N17 116.1(6)
N18 C51 C52 118.7(6)
N17 C51 C52 124.9(6)
C53 C52 C51 120.0(7)
C52 C53 C54 121.0(7)
C53 C54 C55 118.2(7)
N18 C55 N19 115.7(6)
N18 C55 C54 119.6(6)
N19 C55 C54 124.6(6)
N20 C56 N19 115.5(6)
N20 C56 C57 120.1(6)
N19 C56 C57 124.2(6)
C58 C57 C56 121.0(7)
C57 C58 C59 118.6(7)
C61 C59 C60 118.2(6)
C61 C59 C58 122.9(7)
C60 C59 C58 118.8(6)
N21 C60 N20 116.6(6)
N21 C60 C59 122.7(6)
N20 C60 C59 120.8(6)
C62 C61 C59 119.2(8)
C61 C62 C63 118.8(8)
N21 C63 C62 125.0(7)
N22 C64 C65 125.4(7)
C66 C65 C64 117.9(7)
C65 C66 C67 120.2(8)
C66 C67 C68 118.2(7)
C66 C67 C69 125.1(7)
C68 C67 C69 116.8(6)
N23 C68 N22 116.0(6)
N23 C68 C67 122.3(6)
N22 C68 C67 121.7(6)
C70 C69 C67 120.3(7)
C69 C70 C71 120.1(6)
N23 C71 N24 116.0(6)
N23 C71 C70 120.6(6)
N24 C71 C70 123.3(6)
N25 C72 C73 119.9(6)
N25 C72 N24 114.8(6)
C73 C72 N24 125.1(6)
C72 C73 C74 118.9(6)
C75 C74 C73 120.8(7)
C74 C75 C76 118.8(6)
N25 C76 N26 115.4(6)
N25 C76 C75 120.3(6)
N26 C76 C75 124.0(6)
N27 C77 N26 116.1(6)
N27 C77 C78 121.0(6)
N26 C77 C78 122.8(6)
C79 C78 C77 120.4(7)
C78 C79 C80 119.1(7)
C82 C80 C81 119.0(6)
C82 C80 C79 123.4(7)
C81 C80 C79 117.6(6)
N27 C81 N28 116.0(6)
N27 C81 C80 122.3(6)
N28 C81 C80 121.6(6)
C83 C82 C80 118.9(7)
C82 C83 C84 119.1(6)
N28 C84 C83 124.1(6)
Cl5 C85 Cl6 108.9(11)
Cl7 C86 Cl8 112.6(5)
Cl10 C87 Cl9 110.3(7)
Cl11 C88 Cl12 111.4(6)
Cl14 C89 Cl13 112.5(7)
Cl15 C90 Cl16 115.5(8)
Cl18 C91 Cl17 114.4(6)
Cl19 C92 Cl1A 145.3(8)
Cl19 C92 Cl1B 94.8(7)
Cl1A C92 Cl1B 51.2(5)

loop_
_geom_bond_atom_site_label_1
_geom_bond_atom_site_label_2
_geom_bond_distance
Ni1 N22 2.128(6)
Ni1 N8 2.139(6)
Ni1 N15 2.140(6)
Ni1 N1 2.148(6)
Ni1 Ni2 2.3255(11)
Ni1 Cl1 2.3888(18)
Ni2 N9 2.021(6)
Ni2 N16 2.025(6)
Ni2 N2 2.027(5)
Ni2 N23 2.036(6)
Ni2 Ni3 2.3178(11)
Ni3 N17 1.898(6)
Ni3 N10 1.898(5)
Ni3 N24 1.900(6)
Ni3 N3 1.901(5)
Ni3 Ni4 2.2860(11)
Ni4 N11 1.899(6)
Ni4 N18 1.912(6)
Ni4 N25 1.912(6)
Ni4 N4 1.914(5)
Ni4 Ni5 2.2936(11)
Ni5 N5 1.898(6)
Ni5 N19 1.903(6)
Ni5 N26 1.904(5)
Ni5 N12 1.910(6)
Ni5 Ni6 2.3249(11)
Ni6 N13 2.021(5)
Ni6 N27 2.030(6)
Ni6 N20 2.036(5)
Ni6 N6 2.038(6)
Ni6 Ni7 2.3317(11)
Ni7 N21 2.108(6)
Ni7 N14 2.114(6)
Ni7 N7 2.134(6)
Ni7 N28 2.157(6)
Ni7 Cl2 2.4608(18)
N1 C1 1.336(8)
N1 C5 1.369(8)
N2 C8 1.338(8)
N2 C5 1.374(8)
N3 C9 1.370(8)
N3 C8 1.381(8)
N4 C13 1.360(9)
N4 C9 1.379(8)
N5 C14 1.368(9)
N5 C13 1.384(8)
N6 C14 1.350(8)
N6 C18 1.366(8)
N7 C21 1.326(9)
N7 C18 1.365(8)
N8 C22 1.328(8)
N8 C26 1.361(8)
N9 C29 1.336(8)
N9 C26 1.377(8)
N10 C29 1.366(8)
N10 C30 1.410(8)
N11 C30 1.361(9)
N11 C34 1.376(9)
N12 C34 1.366(9)
N12 C35 1.385(9)
N13 C35 1.346(9)
N13 C39 1.371(9)
N14 C42 1.323(9)
N14 C39 1.358(9)
N15 C43 1.326(9)
N15 C47 1.365(9)
N16 C50 1.353(9)
N16 C47 1.363(9)
N17 C50 1.373(9)
N17 C51 1.380(8)
N18 C51 1.368(8)
N18 C55 1.370(9)
N19 C56 1.378(9)
N19 C55 1.384(9)
N20 C56 1.348(8)
N20 C60 1.362(8)
N21 C63 1.343(9)
N21 C60 1.358(9)
N22 C64 1.331(9)
N22 C68 1.378(9)
N23 C71 1.338(8)
N23 C68 1.355(8)
N24 C71 1.381(8)
N24 C72 1.388(8)
N25 C76 1.362(8)
N25 C72 1.375(8)
N26 C77 1.371(8)
N26 C76 1.386(8)
N27 C81 1.353(8)
N27 C77 1.357(8)
N28 C84 1.333(8)
N28 C81 1.360(8)
C1 C2 1.397(10)
C2 C3 1.364(10)
C3 C4 1.401(10)
C4 C6 1.411(10)
C4 C5 1.411(10)
C6 C7 1.347(9)
C7 C8 1.428(9)
C9 C10 1.386(9)
C10 C11 1.376(9)
C11 C12 1.382(9)
C12 C13 1.393(9)
C14 C15 1.429(10)
C15 C16 1.374(10)
C16 C17 1.411(10)
C17 C18 1.390(10)
C17 C19 1.402(10)
C19 C20 1.357(10)
C20 C21 1.396(10)
C22 C23 1.409(10)
C23 C24 1.350(10)
C24 C25 1.418(10)
C25 C26 1.408(10)
C25 C27 1.415(10)
C27 C28 1.344(10)
C28 C29 1.430(10)
C30 C31 1.379(10)
C31 C32 1.386(10)
C32 C33 1.363(10)
C33 C34 1.412(10)
C35 C36 1.423(10)
C36 C37 1.354(11)
C37 C38 1.426(10)
C38 C40 1.382(11)
C38 C39 1.410(10)
C40 C41 1.369(12)
C41 C42 1.391(12)
C43 C44 1.366(12)
C44 C45 1.372(12)
C45 C46 1.421(11)
C46 C47 1.408(10)
C46 C48 1.411(10)
C48 C49 1.361(10)
C49 C50 1.396(10)
C51 C52 1.380(10)
C52 C53 1.368(10)
C53 C54 1.373(10)
C54 C55 1.389(10)
C56 C57 1.426(10)
C57 C58 1.355(10)
C58 C59 1.420(10)
C59 C61 1.406(10)
C59 C60 1.418(10)
C61 C62 1.360(11)
C62 C63 1.392(11)
C64 C65 1.388(11)
C65 C66 1.367(11)
C66 C67 1.398(10)
C67 C68 1.416(10)
C67 C69 1.422(10)
C69 C70 1.347(9)
C70 C71 1.425(9)
C72 C73 1.383(9)
C73 C74 1.388(9)
C74 C75 1.377(10)
C75 C76 1.386(10)
C77 C78 1.418(10)
C78 C79 1.359(10)
C79 C80 1.439(10)
C80 C82 1.404(9)
C80 C81 1.411(10)
C82 C83 1.351(10)
C83 C84 1.401(10)
C85 Cl5 1.667(13)
C85 Cl6 1.84(2)
C86 Cl7 1.732(9)
C86 Cl8 1.777(10)
C87 Cl10 1.676(11)
C87 Cl9 1.746(11)
C88 Cl11 1.743(10)
C88 Cl12 1.766(10)
C89 Cl14 1.710(11)
C89 Cl13 1.756(13)
C90 Cl15 1.679(13)
C90 Cl16 1.716(15)
C91 Cl18 1.725(12)
C91 Cl17 1.743(12)
C92 Cl19 1.715(14)
C92 Cl1A 1.737(13)
C92 Cl1B 1.832(9)
